data_2225339
loop_
_publ_author_name
'Salimi, Ali R.'
'Azizpoor Fard, Mahmood'
'Eshtiagh-Hosseini, Hossein'
'M. Amini, Mostafa'
'Khavasi, Hamid R.'

_publ_section_title
;
 (1-Naphthylmethyl)ammonium chloride
;
_journal_coeditor_code OM2314
_journal_issue 3
_journal_name_full 'Acta Crystallographica Section E'
_journal_page_first o509
_journal_paper_doi 10.1107/S160053681000334X
_journal_volume 66
_journal_year 2010
_chemical_formula_iupac 'C11 H12 N +, Cl -'
_chemical_formula_moiety 'C11 H12 N +, Cl -'
_chemical_formula_sum 'C11 H12 Cl N'
_chemical_formula_weight 193.67
_chemical_name_systematic
;
(1-Naphthylmethyl)ammonium chloride
;
_space_group_IT_number 4
_symmetry_cell_setting monoclinic
_symmetry_space_group_name_Hall 'P 2yb'
_symmetry_space_group_name_H-M 'P 1 21 1'
_audit_creation_method 'WinGX routine CIF_UPDATE'
_cell_angle_alpha 90
_cell_angle_beta 100.864(10)
_cell_angle_gamma 90
_cell_formula_units_Z 2
_cell_length_a 5.3395(7)
_cell_length_b 9.3355(15)
_cell_length_c 10.1432(13)
_cell_measurement_reflns_used 1056
_cell_measurement_temperature 298(2)
_cell_measurement_theta_max 29.22
_cell_measurement_theta_min 2.04
_cell_volume 496.55(12)
_computing_cell_refinement 'X-AREA (Stoe & Cie, 2005)'
_computing_data_collection 'X-AREA (Stoe & Cie, 2005)'
_computing_data_reduction 'X-AREA (Stoe & Cie, 2005)'
_computing_molecular_graphics 'ORTEP-3 for Windows (Farrugia, 1997)'
_computing_publication_material 'WinGX (Farrugia, 1999)'
_computing_structure_refinement 'SHELXL97 (Sheldrick, 2008)'
_computing_structure_solution 'SHELXS97 (Sheldrick, 2008)'
_diffrn_ambient_temperature 298(2)
_diffrn_measured_fraction_theta_full 0.995
_diffrn_measured_fraction_theta_max 0.995
_diffrn_measurement_device_type 'Stoe IPDS II'
_diffrn_measurement_method 'rotation method'
_diffrn_radiation_type MoK\a
_diffrn_radiation_wavelength 0.71073
_diffrn_reflns_av_R_equivalents 0.0651
_diffrn_reflns_limit_h_max 6
_diffrn_reflns_limit_h_min -7
_diffrn_reflns_limit_k_max 12
_diffrn_reflns_limit_k_min -12
_diffrn_reflns_limit_l_max 13
_diffrn_reflns_limit_l_min -13
_diffrn_reflns_number 5801
_diffrn_reflns_theta_full 29.23
_diffrn_reflns_theta_max 29.23
_diffrn_reflns_theta_min 2.04
_diffrn_standards_number 0
_exptl_absorpt_coefficient_mu 0.335
_exptl_absorpt_correction_T_max 0.968
_exptl_absorpt_correction_T_min 0.952
_exptl_absorpt_correction_type numerical
_exptl_absorpt_process_details '(XRED and XSHAPE; Stoe & Cie, 2005)'
_exptl_crystal_colour colorless
_exptl_crystal_density_diffrn 1.295
_exptl_crystal_density_method 'not measured'
_exptl_crystal_description prism
_exptl_crystal_F_000 204
_exptl_crystal_size_max 0.35
_exptl_crystal_size_mid 0.13
_exptl_crystal_size_min 0.11
_refine_diff_density_max 0.284
_refine_diff_density_min -0.169
_refine_ls_abs_structure_details 'Flack (1983), 1245 Friedel pairs'
_refine_ls_abs_structure_Flack 0.09(10)
_refine_ls_extinction_method none
_refine_ls_goodness_of_fit_ref 1.193
_refine_ls_hydrogen_treatment mixed
_refine_ls_matrix_type full
_refine_ls_number_parameters 130
_refine_ls_number_reflns 2677
_refine_ls_number_restraints 1
_refine_ls_restrained_S_all 1.192
_refine_ls_R_factor_all 0.0781
_refine_ls_R_factor_gt 0.0544
_refine_ls_shift/su_max 0.002
_refine_ls_structure_factor_coef Fsqd
_refine_ls_weighting_details 'calc w=1/[\s^2^(Fo^2^)+(0.0155P)^2^+0.2107P] where P=(Fo^2^+2Fc^2^)/3'
_refine_ls_weighting_scheme calc
_refine_ls_wR_factor_gt 0.0920
_refine_ls_wR_factor_ref 0.0999
_reflns_number_gt 2098
_reflns_number_total 2677
_reflns_threshold_expression I>2sigma(I)
_cod_data_source_file om2314.cif
_cod_data_source_block I
_cod_depositor_comments
;
The following automatic conversions were performed:
'_symmetry_cell_setting' value 'Monoclinic' changed to 'monoclinic'
according to '/home/saulius/struct/CIF-dictionaries/cif_core.dic'
dictionary named 'cif_core.dic' version 2.4.1 from 2010-06-29.

Automatic conversion script
Id: cif_fix_enum 1527 2010-12-29 10:47:43Z saulius 

The following automatic conversions were performed:

'_symmetry_cell_setting' value 'Monoclinic' changed to 'monoclinic'
according to /home/saulius/struct/CIF-dictionaries/cif_core.dic
dictionary named 'cif_core.dic' version 2.4.1 from 2010-06-29.

Automatic conversion script
Id: cif_fix_values 1715 2011-07-08 13:25:40Z adriana 
;
_cod_original_sg_symbol_H-M 'P 21'
_cod_database_code 2225339
_cod_database_fobs_code 2225339

loop_
_symmetry_equiv_pos_as_xyz
x,y,z
-x,1/2+y,-z

loop_
_atom_site_type_symbol
_atom_site_label
_atom_site_fract_x
_atom_site_fract_y
_atom_site_fract_z
_atom_site_U_iso_or_equiv
_atom_site_adp_type
_atom_site_calc_flag
_atom_site_refinement_flags
_atom_site_occupancy
_atom_site_disorder_assembly
_atom_site_disorder_group
C C1 0.6260(6) 0.3230(3) 0.7737(3) 0.0472(8) Uani d . 1 . .
H H1A 0.5852 0.2242 0.7487 0.057 Uiso calc R 1 . .
H H1B 0.7793 0.3481 0.7406 0.057 Uiso calc R 1 . .
C C2 0.4110(5) 0.4171(3) 0.7057(3) 0.0387(6) Uani d . 1 . .
C C3 0.2613(6) 0.4950(3) 0.7758(3) 0.0442(7) Uani d . 1 . .
H H3 0.2941 0.4919 0.8691 0.053 Uiso calc R 1 . .
C C4 0.0597(6) 0.5793(4) 0.7084(4) 0.0505(8) Uani d . 1 . .
H H4 -0.0375 0.6326 0.7577 0.061 Uiso calc R 1 . .
C C5 0.0047(6) 0.5840(3) 0.5736(3) 0.0501(8) Uani d . 1 . .
H H5 -0.1313 0.6396 0.531 0.06 Uiso calc R 1 . .
C C6 0.1509(5) 0.5057(3) 0.4954(3) 0.0409(7) Uani d . 1 . .
C C7 0.0961(7) 0.5081(3) 0.3544(4) 0.0529(9) Uani d . 1 . .
H H7 -0.0423 0.561 0.3104 0.063 Uiso calc R 1 . .
C C8 0.2421(8) 0.4342(4) 0.2810(4) 0.0591(9) Uani d . 1 . .
H H8 0.2043 0.4373 0.1877 0.071 Uiso calc R 1 . .
C C9 0.4484(7) 0.3540(4) 0.3465(4) 0.0571(9) Uani d . 1 . .
H H9 0.5481 0.3039 0.2962 0.069 Uiso calc R 1 . .
C C10 0.5064(6) 0.3476(3) 0.4826(4) 0.0486(8) Uani d . 1 . .
H H10 0.6454 0.2933 0.5238 0.058 Uiso calc R 1 . .
C C11 0.3593(5) 0.4221(3) 0.5631(3) 0.0395(6) Uani d . 1 . .
N N1 0.6799(6) 0.3336(3) 0.9219(3) 0.0495(7) Uani d . 1 . .
H H1C 0.708(8) 0.418(5) 0.955(4) 0.069(12) Uiso d . 1 . .
H H1D 0.835(7) 0.288(3) 0.957(3) 0.046(9) Uiso d . 1 . .
H H1E 0.546(8) 0.298(4) 0.957(4) 0.065(12) Uiso d . 1 . .
Cl Cl1 0.79683(14) 0.66025(10) 1.01767(8) 0.04759(18) Uani d . 1 . .

loop_
_atom_site_aniso_label
_atom_site_aniso_U_11
_atom_site_aniso_U_22
_atom_site_aniso_U_33
_atom_site_aniso_U_12
_atom_site_aniso_U_13
_atom_site_aniso_U_23
C1 0.0375(17) 0.0408(16) 0.062(2) 0.0020(14) 0.0058(15) 0.0015(15)
C2 0.0302(14) 0.0284(13) 0.0570(18) 0.0001(11) 0.0074(13) 0.0007(12)
C3 0.0404(16) 0.0394(15) 0.0531(19) 0.0020(13) 0.0096(14) 0.0017(13)
C4 0.0441(18) 0.0429(16) 0.067(2) 0.0118(14) 0.0171(16) 0.0025(16)
C5 0.0401(17) 0.0416(16) 0.068(2) 0.0088(14) 0.0095(16) 0.0115(15)
C6 0.0335(16) 0.0328(13) 0.056(2) -0.0042(11) 0.0083(13) 0.0032(13)
C7 0.050(2) 0.0468(18) 0.060(2) -0.0081(15) 0.0048(16) 0.0078(16)
C8 0.069(2) 0.056(2) 0.053(2) -0.0188(19) 0.0126(18) -0.0009(17)
C9 0.061(2) 0.0467(18) 0.069(2) -0.0062(16) 0.0242(19) -0.0125(17)
C10 0.0424(18) 0.0398(16) 0.064(2) 0.0014(13) 0.0104(16) -0.0065(15)
C11 0.0308(14) 0.0318(13) 0.0561(18) -0.0066(11) 0.0087(13) -0.0008(13)
N1 0.0387(16) 0.0421(16) 0.0640(19) 0.0032(13) 0.0002(14) 0.0029(14)
Cl1 0.0426(3) 0.0466(3) 0.0527(4) -0.0046(4) 0.0067(3) -0.0113(4)

loop_
_atom_type_symbol
_atom_type_description
_atom_type_scat_dispersion_real
_atom_type_scat_dispersion_imag
_atom_type_scat_source
C C 0.0033 0.0016 'International Tables Vol C Tables 4.2.6.8 and 6.1.1.4'
H H 0 0 'International Tables Vol C Tables 4.2.6.8 and 6.1.1.4'
N N 0.0061 0.0033 'International Tables Vol C Tables 4.2.6.8 and 6.1.1.4'
O O 0.0106 0.006 'International Tables Vol C Tables 4.2.6.8 and 6.1.1.4'
S S 0.1246 0.1234 'International Tables Vol C Tables 4.2.6.8 and 6.1.1.4'
Cl Cl 0.1484 0.1585 'International Tables Vol C Tables 4.2.6.8 and 6.1.1.4'

loop_
_geom_angle_atom_site_label_1
_geom_angle_atom_site_label_2
_geom_angle_atom_site_label_3
_geom_angle_site_symmetry_1
_geom_angle_site_symmetry_3
_geom_angle
_geom_angle_publ_flag
N1 C1 C2 . . 114.3(3) ?
N1 C1 H1A . . 108.7 ?
C2 C1 H1A . . 108.7 ?
N1 C1 H1B . . 108.7 ?
C2 C1 H1B . . 108.7 ?
H1A C1 H1B . . 107.6 ?
C3 C2 C11 . . 119.2(3) ?
C3 C2 C1 . . 122.7(3) ?
C11 C2 C1 . . 118.1(3) ?
C2 C3 C4 . . 120.9(3) ?
C2 C3 H3 . . 119.6 ?
C4 C3 H3 . . 119.6 ?
C5 C4 C3 . . 121.0(3) ?
C5 C4 H4 . . 119.5 ?
C3 C4 H4 . . 119.5 ?
C4 C5 C6 . . 121.0(3) ?
C4 C5 H5 . . 119.5 ?
C6 C5 H5 . . 119.5 ?
C7 C6 C5 . . 122.0(3) ?
C7 C6 C11 . . 119.5(3) ?
C5 C6 C11 . . 118.4(3) ?
C8 C7 C6 . . 121.1(3) ?
C8 C7 H7 . . 119.4 ?
C6 C7 H7 . . 119.4 ?
C7 C8 C9 . . 119.6(3) ?
C7 C8 H8 . . 120.2 ?
C9 C8 H8 . . 120.2 ?
C10 C9 C8 . . 121.2(3) ?
C10 C9 H9 . . 119.4 ?
C8 C9 H9 . . 119.4 ?
C9 C10 C11 . . 121.3(3) ?
C9 C10 H10 . . 119.4 ?
C11 C10 H10 . . 119.4 ?
C10 C11 C2 . . 123.2(3) ?
C10 C11 C6 . . 117.3(3) ?
C2 C11 C6 . . 119.5(3) ?
C1 N1 H1C . . 116(3) ?
C1 N1 H1D . . 110.2(19) ?
H1C N1 H1D . . 101(3) ?
C1 N1 H1E . . 111(2) ?
H1C N1 H1E . . 106(4) ?
H1D N1 H1E . . 113(3) ?

loop_
_geom_bond_atom_site_label_1
_geom_bond_atom_site_label_2
_geom_bond_site_symmetry_2
_geom_bond_distance
_geom_bond_publ_flag
C1 N1 . 1.480(5) ?
C1 C2 . 1.506(4) ?
C1 H1A . 0.97 ?
C1 H1B . 0.97 ?
C2 C3 . 1.374(4) ?
C2 C11 . 1.421(4) ?
C3 C4 . 1.402(4) ?
C3 H3 . 0.93 ?
C4 C5 . 1.344(5) ?
C4 H4 . 0.93 ?
C5 C6 . 1.416(4) ?
C5 H5 . 0.93 ?
C6 C7 . 1.405(5) ?
C6 C11 . 1.425(4) ?
C7 C8 . 1.363(5) ?
C7 H7 . 0.93 ?
C8 C9 . 1.393(5) ?
C8 H8 . 0.93 ?
C9 C10 . 1.357(5) ?
C9 H9 . 0.93 ?
C10 C11 . 1.418(4) ?
C10 H10 . 0.93 ?
N1 H1C . 0.86(4) ?
N1 H1D . 0.94(3) ?
N1 H1E . 0.92(4) ?

loop_
_geom_hbond_atom_site_label_D
_geom_hbond_atom_site_label_H
_geom_hbond_atom_site_label_A
_geom_hbond_site_symmetry_A
_geom_hbond_distance_DH
_geom_hbond_distance_HA
_geom_hbond_distance_DA
_geom_hbond_angle_DHA
_geom_hbond_publ_flag
N1 H1C Cl1 . 0.86(5) 2.37(5) 3.226(3) 172(3) yes
N1 H1D Cl1 2_747 0.94(4) 2.27(4) 3.187(3) 164(3) yes
N1 H1E Cl1 2_647 0.92(4) 2.29(4) 3.172(3) 161(3) yes

loop_
_geom_torsion_atom_site_label_1
_geom_torsion_atom_site_label_2
_geom_torsion_atom_site_label_3
_geom_torsion_atom_site_label_4
_geom_torsion_site_symmetry_1
_geom_torsion_site_symmetry_2
_geom_torsion_site_symmetry_3
_geom_torsion_site_symmetry_4
_geom_torsion
_geom_torsion_publ_flag
N1 C1 C2 C3 . . . . -6.2(4) ?
N1 C1 C2 C11 . . . . 175.2(3) ?
C11 C2 C3 C4 . . . . -0.1(5) ?
C1 C2 C3 C4 . . . . -178.8(3) ?
C2 C3 C4 C5 . . . . 1.2(5) ?
C3 C4 C5 C6 . . . . -0.9(5) ?
C4 C5 C6 C7 . . . . 179.5(3) ?
C4 C5 C6 C11 . . . . -0.4(5) ?
C5 C6 C7 C8 . . . . 178.7(3) ?
C11 C6 C7 C8 . . . . -1.4(4) ?
C6 C7 C8 C9 . . . . 0.4(5) ?
C7 C8 C9 C10 . . . . 0.2(5) ?
C8 C9 C10 C11 . . . . 0.1(5) ?
C9 C10 C11 C2 . . . . 179.2(3) ?
C9 C10 C11 C6 . . . . -1.0(5) ?
C3 C2 C11 C10 . . . . 178.7(3) ?
C1 C2 C11 C10 . . . . -2.6(4) ?
C3 C2 C11 C6 . . . . -1.1(4) ?
C1 C2 C11 C6 . . . . 177.6(3) ?
C7 C6 C11 C10 . . . . 1.6(4) ?
C5 C6 C11 C10 . . . . -178.5(3) ?
C7 C6 C11 C2 . . . . -178.5(3) ?
C5 C6 C11 C2 . . . . 1.4(4) ?

loop_
_cod_related_entry_id
_cod_related_entry_database
_cod_related_entry_code
1 ChemSpider 403423
